data_9012643
loop_
_publ_author_name
'Yamnova, N. A.'
'Egorov-Tismenko Y K'
'Pekov, I. V.'
'Ekimenkova, I. A.'

_publ_section_title
;Crystal structure of litvinskite: A new natural member of the lovozerite
 group Locality: Alluaiv mountain, Lovozero massif, Kola Peninsula, Russia
;
_journal_name_full 'Crystallography Reports'
_journal_page_first 190
_journal_page_last 193
_journal_paper_doi 10.1134/1.1358391
_journal_volume 46
_journal_year 2001
_chemical_compound_source 'Alluaiv mountain, Lovozero massif, Kola Peninsula, Russia'
_chemical_formula_sum
;Al0.18 Ca0.01 Fe0.01 H10 Hf0.01 K0.01 Mn0.14 Na2.51 O18.45 Si5.82 Ti0.01
 Zr0.96
;
_chemical_name_mineral Litvinskite
_space_group_IT_number 8
_symmetry_space_group_name_Hall 'C -2y'
_symmetry_space_group_name_H-M 'C 1 m 1'
_cell_angle_alpha 90
_cell_angle_beta 92.91
_cell_angle_gamma 90
_cell_formula_units_Z 2
_cell_length_a 10.589
_cell_length_b 10.217
_cell_length_c 7.355
_cell_volume 794.695
_database_code_amcsd 0012370
_exptl_crystal_density_diffrn 2.634
_cod_original_formula_sum 'Na2.51 K.01 O18.45 Mn.14 Ca.01 Fe.01 Zr.96 Ti.01 Hf.01 (Si5.82 Al.18) H10'
_cod_database_code 9012643

loop_
_space_group_symop_operation_xyz
x,y,z
1/2+x,1/2+y,z
x,-y,z
1/2+x,1/2-y,z

loop_
_atom_site_label
_atom_site_fract_x
_atom_site_fract_y
_atom_site_fract_z
_atom_site_occupancy
_atom_site_U_iso_or_equiv
_atom_site_type_symbol
_atom_site_attached_hydrogens
NaA1 0.00300 0.00000 0.49700 0.78000 0.05573 Na 0
NaA2 0.75400 0.25200 -0.00400 0.77000 0.05193 Na 0
KA2 0.75400 0.25200 -0.00400 0.00500 0.05193 K 0
WatA2 0.75400 0.25200 -0.00400 0.22500 0.05193 O 2
NaC 0.74700 0.00000 0.25400 0.19000 0.05319 Na 0
MnC 0.74700 0.00000 0.25400 0.14000 0.05319 Mn 0
CaC 0.74700 0.00000 0.25400 0.01000 0.05319 Ca 0
FeC 0.74700 0.00000 0.25400 0.01000 0.05319 Fe 0
ZrM 0.00000 0.00000 0.00000 0.96000 0.03420 Zr 0
TiM 0.00000 0.00000 0.00000 0.01000 0.03420 Ti 0
HfM 0.00000 0.00000 0.00000 0.01000 0.03420 Hf 0
Si1 0.49050 0.22030 0.28660 0.97000 0.03990 Si 0
Al1 0.49050 0.22030 0.28660 0.03000 0.03990 Al 0
Si2 0.29000 0.00000 0.26140 0.97000 0.04179 Si 0
Al2 0.29000 0.00000 0.26140 0.03000 0.04179 Al 0
Si3 0.51170 0.22710 0.71240 0.97000 0.03546 Si 0
Al3 0.51170 0.22710 0.71240 0.03000 0.03546 Al 0
Si4 0.71600 0.00000 0.72980 0.97000 0.03420 Si 0
Al4 0.71600 0.00000 0.72980 0.03000 0.03420 Al 0
O1 0.17900 0.00000 0.10900 1.00000 0.06459 O 0
O2 0.37200 0.13110 0.23800 1.00000 0.07346 O 0
O3 -0.00500 0.24500 0.50400 1.00000 0.06966 O 0
O4 0.04400 0.14200 0.80900 1.00000 0.07852 O 0
O-H5 0.38100 0.15100 0.76500 1.00000 0.10765 O 1
O-H6 0.23500 0.00000 0.47100 1.00000 0.08866 O 1
O7 0.81000 0.00000 0.90400 1.00000 0.06586 O 0
O8 0.62300 0.12100 0.75000 1.00000 0.07599 O 0
O9 0.96100 0.14350 0.17800 1.00000 0.06459 O 0
O-H10 0.61800 0.15700 0.22000 1.00000 0.07219 O 1
O-H11 0.78000 0.00000 0.54300 1.00000 0.06713 O 1

loop_
_cod_changelog_entry_id
_cod_changelog_entry_author
_cod_changelog_entry_date
_cod_changelog_entry_text
1
;cod-tools version 3.8.0
Id: cif_guess_AMCSD_atom_types 9581 2023-05-17 12:35:41Z saulius
;
2023-05-21T08:54:23+03:00
;Derived atom types and hydrogen counts
from atom names that follow the AMCSD naming convention
(Wat == water, O-H == hydroxyl).
;

loop_
_cod_related_entry_id
_cod_related_entry_database
_cod_related_entry_code
1 AMCSD 0012370
